data_7060987
loop_
_publ_author_name
'Liu, Cai-Ming'
'Hao, Xiang'

_publ_section_title
;
 Magnetic relaxation in two chain-like Zn2Dy2 Schiff base coordination
 polymers bridged by tetraoxolene and its one-electron reduced radical
;
_journal_issue 42
_journal_name_full 'New Journal of Chemistry'
_journal_page_first 19868
_journal_page_last 19875
_journal_paper_doi 10.1039/D1NJ04299H
_journal_volume 45
_journal_year 2021
_chemical_formula_moiety 'C53 H52 Br4 Dy2 N5 O22 Zn2, 0.5(Cl O4)'
_chemical_formula_sum 'C53 H52 Br4 Cl0.5 Dy2 N5 O24 Zn2'
_chemical_formula_weight 1936.10
_space_group_crystal_system triclinic
_space_group_IT_number 2
_space_group_name_Hall '-P 1'
_space_group_name_H-M_alt 'P -1'
_atom_sites_solution_hydrogens mixed
_atom_sites_solution_primary iterative
_audit_creation_date 2021-09-02
_audit_creation_method
;
Olex2 1.3
(compiled 2020.11.12 svn.r5f609507 for OlexSys, GUI svn.r6272)
;
_audit_update_record
;
2021-09-03 deposited with the CCDC.	2021-09-29 downloaded from the CCDC.
;
_cell_angle_alpha 89.624(2)
_cell_angle_beta 80.033(2)
_cell_angle_gamma 79.843(2)
_cell_formula_units_Z 2
_cell_length_a 11.5601(2)
_cell_length_b 14.8370(3)
_cell_length_c 20.0015(5)
_cell_measurement_reflns_used 32301
_cell_measurement_temperature 169.9(5)
_cell_measurement_theta_max 33.2380
_cell_measurement_theta_min 1.7040
_cell_volume 3324.86(13)
_computing_cell_refinement 'CrysAlisPro 1.171.39.45i (Rigaku OD, 2018)'
_computing_data_collection 'CrysAlisPro 1.171.39.45i (Rigaku OD, 2018)'
_computing_data_reduction 'CrysAlisPro 1.171.39.45i (Rigaku OD, 2018)'
_computing_molecular_graphics 'Olex2 1.3 (Dolomanov et al., 2009)'
_computing_publication_material 'Olex2 1.3 (Dolomanov et al., 2009)'
_computing_structure_refinement 'SHELXL 2018/3 (Sheldrick, 2015)'
_computing_structure_solution 'olex2.solve 1.3 (Bourhis et al., 2015)'
_diffrn_ambient_environment N~2~
_diffrn_ambient_temperature 169.9(5)
_diffrn_detector 'CCD plate'
_diffrn_measured_fraction_theta_full 1.000
_diffrn_measured_fraction_theta_max 0.937
_diffrn_measurement_details
;
List of Runs (angles in degrees, time in seconds):

  # Type    Start    End  Width  t~exp~   \w     \q     \k     \f   Frames
#--------------------------------------------------------------------------
  1  \w   -105.00  65.00   0.50    6.00    --  -20.00  45.00   0.00  340
  2  \w   -105.00  65.00   0.50    6.00    --  -20.00  45.00  90.00  340
  3  \w   -105.00  65.00   0.50    6.00    --  -20.00  45.00 180.00  340
  4  \w    -97.00  73.00   0.50    6.00    --   -8.00  45.00 270.00  340
  5  \w   -125.00  45.00   0.50    6.00    --  -40.00  45.00   0.00  340
  6  \w   -125.00  45.00   0.50    6.00    --  -40.00  45.00  45.00  340
  7  \w   -125.00  45.00   0.50    6.00    --  -40.00  45.00 135.00  340
  8  \w   -125.00  45.00   0.50    6.00    --  -40.00  45.00 205.00  340
;
_diffrn_measurement_device 'four-circle diffractometer'
_diffrn_measurement_device_type 'XtaLAB AFC10 (RCD3): fixed-chi single'
_diffrn_measurement_method '\w scans'
_diffrn_orient_matrix_type 'CrysAlisPro convention (1999,Acta A55,543-557)'
_diffrn_orient_matrix_UB_11 -0.0204413000
_diffrn_orient_matrix_UB_12 0.0017006000
_diffrn_orient_matrix_UB_13 -0.0315167000
_diffrn_orient_matrix_UB_21 0.0530234000
_diffrn_orient_matrix_UB_22 0.0146891000
_diffrn_orient_matrix_UB_23 -0.0159036000
_diffrn_orient_matrix_UB_31 0.0279029000
_diffrn_orient_matrix_UB_32 -0.0462771000
_diffrn_orient_matrix_UB_33 -0.0071406000
_diffrn_radiation_monochromator mirror
_diffrn_radiation_probe x-ray
_diffrn_radiation_type 'Mo K\a'
_diffrn_radiation_wavelength 0.71073
_diffrn_reflns_av_R_equivalents 0.0854
_diffrn_reflns_av_unetI/netI 0.1198
_diffrn_reflns_Laue_measured_fraction_full 1.000
_diffrn_reflns_Laue_measured_fraction_max 0.937
_diffrn_reflns_limit_h_max 21
_diffrn_reflns_limit_h_min -21
_diffrn_reflns_limit_k_max 28
_diffrn_reflns_limit_k_min -27
_diffrn_reflns_limit_l_max 37
_diffrn_reflns_limit_l_min -37
_diffrn_reflns_number 180466
_diffrn_reflns_point_group_measured_fraction_full 1.000
_diffrn_reflns_point_group_measured_fraction_max 0.937
_diffrn_reflns_theta_full 25.242
_diffrn_reflns_theta_max 42.292
_diffrn_reflns_theta_min 1.716
_diffrn_source 'Rotating-anode X-ray tube'
_diffrn_source_type 'Rigaku (Mo) X-ray Source'
_exptl_absorpt_coefficient_mu 5.437
_exptl_absorpt_correction_T_max 1.00000
_exptl_absorpt_correction_T_min 0.50888
_exptl_absorpt_correction_type multi-scan
_exptl_absorpt_process_details
;
CrysAlisPro 1.171.39.45i (Rigaku Oxford Diffraction, 2018)
Empirical absorption correction using spherical harmonics,
 implemented in SCALE3 ABSPACK scaling algorithm.
;
_exptl_crystal_colour black
_exptl_crystal_colour_primary black
_exptl_crystal_density_diffrn 1.934
_exptl_crystal_description block
_exptl_crystal_F_000 1875
_exptl_crystal_preparation 'Magnetic properties'
_exptl_crystal_size_max 0.21
_exptl_crystal_size_mid 0.06
_exptl_crystal_size_min 0.05
_refine_diff_density_max 4.487
_refine_diff_density_min -1.554
_refine_diff_density_rms 0.207
_refine_ls_extinction_method none
_refine_ls_goodness_of_fit_ref 1.018
_refine_ls_hydrogen_treatment mixed
_refine_ls_matrix_type full
_refine_ls_number_parameters 846
_refine_ls_number_reflns 44285
_refine_ls_number_restraints 39
_refine_ls_restrained_S_all 1.021
_refine_ls_R_factor_all 0.1646
_refine_ls_R_factor_gt 0.0821
_refine_ls_shift/su_max 0.001
_refine_ls_shift/su_mean 0.000
_refine_ls_structure_factor_coef Fsqd
_refine_ls_weighting_details 'w=1/[\s^2^(Fo^2^)+(0.0600P)^2^+9.0706P] where P=(Fo^2^+2Fc^2^)/3'
_refine_ls_weighting_scheme calc
_refine_ls_wR_factor_gt 0.1518
_refine_ls_wR_factor_ref 0.1755
_reflns_Friedel_coverage 0.000
_reflns_number_gt 22907
_reflns_number_total 44285
_reflns_threshold_expression 'I > 2\s(I)'
_cod_data_source_file d1nj04299h2.cif
_cod_data_source_block 2
_cod_depositor_comments 'Adding full bibliography for 7060986--7060987.cif.'
_cod_original_cell_volume 3324.86(12)
_cod_original_formula_sum 'C53 H52 Br4 Cl0.50 Dy2 N5 O24 Zn2'
_cod_database_code 7060987
_shelx_shelxl_version_number 2018/3
_chemical_oxdiff_formula CHNOBrZnDy
_shelx_space_group_comment
;
The symmetry employed for this shelxl refinement is uniquely defined
by the following loop, which should always be used as a source of
symmetry information in preference to the above space-group names.
They are only intended as comments.
;
_reflns_odcompleteness_completeness 99.97
_reflns_odcompleteness_iscentric 1
_reflns_odcompleteness_theta 27.42
_olex2_refinement_description
;
1. Fixed Uiso
 At 1.2 times of:
  All C(H) groups, All C(H,H) groups
 At 1.5 times of:
  All C(H,H,H) groups, All O(H) groups
2. Restrained distances
 O17-H17
 0.85 with sigma of 0.01
 O18-H18
 0.85 with sigma of 0.01
 O22-H22
 0.85 with sigma of 0.01
 C88-H17
 1.890315 with sigma of 0.02
 Zn2-H17
 2.7107 with sigma of 0.02
 C87-H18
 1.919971 with sigma of 0.02
 Dy2-H18
 3.114065 with sigma of 0.02
 C89-H22
 1.867615 with sigma of 0.02
 Zn1-H22
 2.780913 with sigma of 0.02
3. Uiso/Uaniso restraints and constraints
Uanis(O25) \\sim Ueq, Uanis(Cl1) \\sim Ueq, Uanis(O27) \\sim Ueq, Uanis(O26)
\\sim Ueq, Uanis(O28) \\sim Ueq: with sigma of 0.005 and sigma for terminal
atoms of 0.01
4. Others
 Fixed Sof: Cl1(0.5) O25(0.5) O26(0.5) O27(0.5) O28(0.5)
5.a :
 Cl1(O25,O26,O27,O28)
5.b Secondary CH2 refined with riding coordinates:
 C9(H9A,H9B), C10(H10A,H10B), C11(H11A,H11B), C28(H28A,H28B), C29(H29A,H29B),
 C30(H30A,H30B)
5.c Aromatic/amide H refined with riding coordinates:
 C3(H3), C4(H4), C5(H5), C8(H8), C12(H12), C14(H14), C15(H15), C16(H16),
 C22(H22A), C23(H23), C24(H24), C27(H27), C31(H31), C33(H33), C34(H34), C35(H35)
5.d Idealised Me refined as rotating group:
 C1(H1A,H1B,H1C), C19(H19A,H19B,H19C), C20(H20A,H20B,H20C), C38(H38A,H38B,
 H38C), C87(H87A,H87B,H87C), C88(H88A,H88B,H88C), C89(H89A,H89B,H89C)
;
_smtbx_masks_void_probe_radius 1.2
_smtbx_masks_void_truncation_radius 1.2
_olex2_submission_special_instructions 'No special instructions were received'
_oxdiff_exptl_absorpt_empirical_details
;
Empirical correction (ABSPACK) includes:
- Absorption correction using spherical harmonics
- Frame scaling
;
_oxdiff_exptl_absorpt_empirical_full_max 2.066
_oxdiff_exptl_absorpt_empirical_full_min 0.558

loop_
_space_group_symop_operation_xyz
'x, y, z'
'-x, -y, -z'

loop_
_atom_site_label
_atom_site_type_symbol
_atom_site_fract_x
_atom_site_fract_y
_atom_site_fract_z
_atom_site_U_iso_or_equiv
_atom_site_adp_type
_atom_site_occupancy
_atom_site_site_symmetry_order
_atom_site_calc_flag
_atom_site_refinement_flags_posn
_atom_site_refinement_flags_adp
_atom_site_refinement_flags_occupancy
_atom_site_disorder_assembly
_atom_site_disorder_group
Dy1 Dy 0.14447(2) 0.89517(2) 0.21379(2) 0.02137(4) Uani 1 1 d . . . . .
Dy2 Dy 0.52496(2) 0.34179(2) 0.25078(2) 0.02701(5) Uani 1 1 d D . . . .
Br1 Br 0.56768(5) 0.70443(3) 0.26269(4) 0.04773(15) Uani 1 1 d . . . . .
Br2 Br 0.10240(4) 0.53413(3) 0.19838(3) 0.03805(11) Uani 1 1 d . . . . .
Br3 Br 0.27039(5) 1.11232(4) 0.39992(2) 0.03765(11) Uani 1 1 d . . . . .
Br4 Br 0.38812(5) 1.13077(5) 0.06318(3) 0.05070(15) Uani 1 1 d . . . . .
Zn1 Zn -0.13873(4) 0.90501(4) 0.18105(3) 0.02736(10) Uani 1 1 d D . . . .
Zn2 Zn 0.81445(4) 0.35098(3) 0.27986(3) 0.02477(10) Uani 1 1 d D . . . .
O1 O 0.5586(3) 0.3928(2) 0.13113(18) 0.0380(8) Uani 1 1 d . . . . .
O2 O 0.7227(3) 0.3442(2) 0.20269(14) 0.0252(6) Uani 1 1 d . . . . .
O3 O 0.6454(2) 0.3491(2) 0.33082(15) 0.0246(6) Uani 1 1 d . . . . .
O4 O 0.4205(3) 0.3994(2) 0.37133(18) 0.0360(8) Uani 1 1 d . . . . .
O5 O 0.1080(3) 0.8357(2) 0.33435(17) 0.0345(7) Uani 1 1 d . . . . .
O6 O -0.0499(3) 0.8866(2) 0.26053(15) 0.0263(6) Uani 1 1 d . . . . .
O7 O 0.0314(2) 0.9001(2) 0.13126(15) 0.0248(6) Uani 1 1 d . . . . .
O8 O 0.2539(3) 0.8327(2) 0.09415(17) 0.0299(6) Uani 1 1 d . . . . .
O9 O 0.5292(3) 0.50420(19) 0.25685(18) 0.0292(6) Uani 1 1 d . . . . .
O10 O 0.3449(3) 0.4361(2) 0.2344(2) 0.0369(8) Uani 1 1 d . . . . .
O11 O 0.3239(3) 0.80140(19) 0.22980(17) 0.0285(6) Uani 1 1 d . . . . .
O12 O 0.1411(3) 0.7336(2) 0.20592(17) 0.0279(6) Uani 1 1 d . . . . .
O13 O 0.2216(3) 0.9858(2) 0.28733(16) 0.0272(6) Uani 1 1 d . . . . .
O14 O 0.2611(3) 0.9968(2) 0.15597(16) 0.0272(6) Uani 1 1 d . . . . .
O15 O 0.3891(3) 1.2495(2) 0.30541(16) 0.0277(6) Uani 1 1 d . . . . .
O16 O 0.4566(3) 1.2452(2) 0.17524(17) 0.0289(6) Uani 1 1 d . . . . .
O17 O 0.7782(3) 0.4965(2) 0.28036(19) 0.0341(7) Uani 1 1 d D . . . .
H17 H 0.719(3) 0.5260(13) 0.265(2) 0.051 Uiso 1 1 d D U . . .
O18 O 0.6276(3) 0.1818(2) 0.26484(17) 0.0306(6) Uani 1 1 d D . . . .
H18 H 0.693(3) 0.155(2) 0.2396(13) 0.046 Uiso 1 1 d D U . . .
O19 O 0.0272(3) 1.0550(2) 0.22485(18) 0.0317(7) Uani 1 1 d . . . . .
O20 O -0.1555(3) 1.0566(2) 0.20791(17) 0.0307(6) Uani 1 1 d . . . . .
O21 O -0.1151(3) 1.1662(2) 0.2638(2) 0.0506(11) Uani 1 1 d . . . . .
O22 O -0.1031(3) 0.7525(2) 0.1726(2) 0.0456(9) Uani 1 1 d D . . . .
H22 H -0.053(5) 0.7194(13) 0.194(3) 0.068 Uiso 1 1 d D U . . .
N1 N 0.9711(3) 0.3324(3) 0.2121(2) 0.0340(9) Uani 1 1 d . . . . .
N2 N 0.8786(3) 0.3151(3) 0.3667(2) 0.0323(8) Uani 1 1 d . . . . .
N3 N -0.2981(3) 0.9078(3) 0.2454(2) 0.0321(8) Uani 1 1 d . . . . .
N4 N -0.2009(3) 0.9396(3) 0.0935(2) 0.0333(8) Uani 1 1 d . . . . .
N5 N -0.0802(3) 1.0926(2) 0.23225(19) 0.0249(7) Uani 1 1 d . . . . .
C1 C 0.4656(8) 0.4076(6) 0.0875(4) 0.078(2) Uani 1 1 d . . . . .
H1A H 0.391130 0.397177 0.113243 0.117 Uiso 1 1 calc R U . . .
H1B H 0.488929 0.365724 0.049192 0.117 Uiso 1 1 calc R U . . .
H1C H 0.456569 0.469325 0.071965 0.117 Uiso 1 1 calc R U . . .
C2 C 0.6728(5) 0.4016(4) 0.1006(3) 0.0426(12) Uani 1 1 d . . . . .
C3 C 0.7040(8) 0.4298(7) 0.0352(4) 0.082(3) Uani 1 1 d . . . . .
H3 H 0.646181 0.444814 0.007949 0.098 Uiso 1 1 calc R U . . .
C4 C 0.8225(9) 0.4356(8) 0.0101(4) 0.108(4) Uani 1 1 d . . . . .
H4 H 0.843141 0.456344 -0.033554 0.129 Uiso 1 1 calc R U . . .
C5 C 0.9075(8) 0.4115(6) 0.0484(4) 0.079(3) Uani 1 1 d . . . . .
H5 H 0.986497 0.414253 0.030413 0.095 Uiso 1 1 calc R U . . .
C6 C 0.8783(5) 0.3823(4) 0.1152(3) 0.0444(12) Uani 1 1 d . . . . .
C7 C 0.7587(4) 0.3765(3) 0.1420(2) 0.0332(9) Uani 1 1 d . . . . .
C8 C 0.9770(5) 0.3532(4) 0.1510(3) 0.0444(13) Uani 1 1 d . . . . .
H8 H 1.053229 0.349661 0.125664 0.053 Uiso 1 1 calc R U . . .
C9 C 1.0846(4) 0.2985(4) 0.2358(3) 0.0440(13) Uani 1 1 d . . . . .
H9A H 1.148543 0.321339 0.206519 0.053 Uiso 1 1 calc R U . . .
H9B H 1.101445 0.232159 0.231999 0.053 Uiso 1 1 calc R U . . .
C10 C 1.0829(4) 0.3272(4) 0.3082(4) 0.0524(17) Uani 1 1 d . . . . .
H10A H 1.164188 0.315971 0.316758 0.063 Uiso 1 1 calc R U . . .
H10B H 1.053695 0.392636 0.313299 0.063 Uiso 1 1 calc R U . . .
C11 C 1.0080(4) 0.2798(4) 0.3612(3) 0.0454(13) Uani 1 1 d . . . . .
H11A H 1.023614 0.214679 0.350207 0.055 Uiso 1 1 calc R U . . .
H11B H 1.031235 0.287642 0.404866 0.055 Uiso 1 1 calc R U . . .
C12 C 0.8172(5) 0.3236(3) 0.4254(3) 0.0394(11) Uani 1 1 d . . . . .
H12 H 0.859320 0.311413 0.461020 0.047 Uiso 1 1 calc R U . . .
C13 C 0.6883(5) 0.3500(3) 0.4446(2) 0.0364(10) Uani 1 1 d . . . . .
C14 C 0.6400(7) 0.3619(4) 0.5145(3) 0.0527(16) Uani 1 1 d . . . . .
H14 H 0.690898 0.355563 0.546181 0.063 Uiso 1 1 calc R U . . .
C15 C 0.5193(7) 0.3825(5) 0.5360(3) 0.0610(18) Uani 1 1 d . . . . .
H15 H 0.489078 0.388045 0.582316 0.073 Uiso 1 1 calc R U . . .
C16 C 0.4418(6) 0.3953(4) 0.4904(3) 0.0519(15) Uani 1 1 d . . . . .
H16 H 0.359839 0.410049 0.505571 0.062 Uiso 1 1 calc R U . . .
C17 C 0.4871(4) 0.3859(3) 0.4221(3) 0.0366(10) Uani 1 1 d . . . . .
C18 C 0.6107(4) 0.3617(3) 0.3974(2) 0.0277(8) Uani 1 1 d . . . . .
C19 C 0.2927(4) 0.4188(4) 0.3939(3) 0.0536(17) Uani 1 1 d . . . . .
H19A H 0.253385 0.425197 0.355109 0.080 Uiso 1 1 calc R U . . .
H19B H 0.271274 0.474560 0.420651 0.080 Uiso 1 1 calc R U . . .
H19C H 0.268432 0.369312 0.420791 0.080 Uiso 1 1 calc R U . . .
C20 C 0.1935(5) 0.8197(4) 0.3795(3) 0.0479(14) Uani 1 1 d . . . . .
H20A H 0.215369 0.755099 0.385422 0.072 Uiso 1 1 calc R U . . .
H20B H 0.158933 0.849320 0.422627 0.072 Uiso 1 1 calc R U . . .
H20C H 0.263221 0.844203 0.360405 0.072 Uiso 1 1 calc R U . . .
C21 C -0.0042(5) 0.8161(3) 0.3587(2) 0.0342(10) Uani 1 1 d . . . . .
C22 C -0.0349(6) 0.7706(4) 0.4183(3) 0.0449(12) Uani 1 1 d . . . . .
H22A H 0.022570 0.748360 0.444445 0.054 Uiso 1 1 calc R U . . .
C23 C -0.1525(6) 0.7586(4) 0.4385(3) 0.0524(15) Uani 1 1 d . . . . .
H23 H -0.173388 0.726863 0.477737 0.063 Uiso 1 1 calc R U . . .
C24 C -0.2369(5) 0.7933(4) 0.4011(3) 0.0442(13) Uani 1 1 d . . . . .
H24 H -0.315854 0.787501 0.416375 0.053 Uiso 1 1 calc R U . . .
C25 C -0.2073(4) 0.8379(3) 0.3394(2) 0.0337(10) Uani 1 1 d . . . . .
C26 C -0.0879(4) 0.8475(3) 0.3176(2) 0.0264(8) Uani 1 1 d . . . . .
C27 C -0.3055(4) 0.8755(3) 0.3049(3) 0.0357(10) Uani 1 1 d . . . . .
H27 H -0.382106 0.876018 0.328945 0.043 Uiso 1 1 calc R U . . .
C28 C -0.4110(4) 0.9463(3) 0.2224(3) 0.0403(12) Uani 1 1 d . . . . .
H28A H -0.428292 1.011968 0.230995 0.048 Uiso 1 1 calc R U . . .
H28B H -0.475375 0.920302 0.248602 0.048 Uiso 1 1 calc R U . . .
C29 C -0.4063(4) 0.9272(4) 0.1474(3) 0.0448(14) Uani 1 1 d . . . . .
H29A H -0.378088 0.862180 0.138130 0.054 Uiso 1 1 calc R U . . .
H29B H -0.486749 0.941615 0.137673 0.054 Uiso 1 1 calc R U . . .
C30 C -0.3276(4) 0.9797(3) 0.0998(3) 0.0405(12) Uani 1 1 d . . . . .
H30A H -0.350417 0.980593 0.055359 0.049 Uiso 1 1 calc R U . . .
H30B H -0.340032 1.042577 0.116490 0.049 Uiso 1 1 calc R U . . .
C31 C -0.1374(4) 0.9271(3) 0.0340(2) 0.0326(9) Uani 1 1 d . . . . .
H31 H -0.176230 0.943732 -0.002461 0.039 Uiso 1 1 calc R U . . .
C32 C -0.0111(4) 0.8897(3) 0.0179(2) 0.0306(9) Uani 1 1 d . . . . .
C33 C 0.0357(5) 0.8660(3) -0.0511(2) 0.0375(11) Uani 1 1 d . . . . .
H33 H -0.014741 0.873935 -0.082978 0.045 Uiso 1 1 calc R U . . .
C34 C 0.1545(6) 0.8316(4) -0.0712(2) 0.0444(13) Uani 1 1 d . . . . .
H34 H 0.184147 0.817088 -0.116871 0.053 Uiso 1 1 calc R U . . .
C35 C 0.2308(5) 0.8180(3) -0.0246(3) 0.0389(11) Uani 1 1 d . . . . .
H35 H 0.311057 0.793095 -0.038457 0.047 Uiso 1 1 calc R U . . .
C36 C 0.1870(4) 0.8418(3) 0.0424(2) 0.0272(8) Uani 1 1 d . . . . .
C37 C 0.0661(4) 0.8778(3) 0.0653(2) 0.0245(7) Uani 1 1 d . . . . .
C38 C 0.3808(4) 0.8107(5) 0.0728(3) 0.0506(14) Uani 1 1 d . . . . .
H38A H 0.405767 0.853101 0.039257 0.076 Uiso 1 1 calc R U . . .
H38B H 0.401985 0.749593 0.053723 0.076 Uiso 1 1 calc R U . . .
H38C H 0.419470 0.814638 0.111199 0.076 Uiso 1 1 calc R U . . .
C39 C 0.4352(4) 0.6567(3) 0.2460(3) 0.0296(9) Uani 1 1 d . . . . .
C40 C 0.4419(3) 0.5619(3) 0.2458(2) 0.0247(8) Uani 1 1 d . . . . .
C41 C 0.3343(4) 0.5218(3) 0.2317(2) 0.0278(8) Uani 1 1 d . . . . .
C42 C 0.2339(3) 0.5816(3) 0.2174(2) 0.0264(8) Uani 1 1 d . . . . .
C43 C 0.2282(3) 0.6759(3) 0.2173(2) 0.0223(7) Uani 1 1 d . . . . .
C44 C 0.3357(3) 0.7154(3) 0.2316(2) 0.0252(8) Uani 1 1 d . . . . .
C45 C 0.2714(3) 1.0509(3) 0.2654(2) 0.0221(7) Uani 1 1 d . . . . .
C46 C 0.3061(3) 1.1163(3) 0.3043(2) 0.0234(7) Uani 1 1 d . . . . .
C47 C 0.3618(3) 1.1851(3) 0.2747(2) 0.0219(7) Uani 1 1 d . . . . .
C48 C 0.3953(3) 1.1864(3) 0.1970(2) 0.0244(8) Uani 1 1 d . . . . .
C49 C 0.3553(4) 1.1253(3) 0.1580(2) 0.0263(8) Uani 1 1 d . . . . .
C50 C 0.2961(3) 1.0571(3) 0.1877(2) 0.0224(7) Uani 1 1 d . . . . .
C87 C 0.6251(5) 0.1414(3) 0.3309(3) 0.0394(11) Uani 1 1 d D . . . .
H87A H 0.644944 0.075887 0.325572 0.059 Uiso 1 1 calc R U . . .
H87B H 0.546691 0.158202 0.357401 0.059 Uiso 1 1 calc R U . . .
H87C H 0.682059 0.163100 0.353454 0.059 Uiso 1 1 calc R U . . .
C88 C 0.8075(5) 0.5546(4) 0.3291(3) 0.0456(13) Uani 1 1 d D . . . .
H88A H 0.812167 0.613773 0.310239 0.068 Uiso 1 1 calc R U . . .
H88B H 0.883119 0.528173 0.340875 0.068 Uiso 1 1 calc R U . . .
H88C H 0.746995 0.560936 0.369106 0.068 Uiso 1 1 calc R U . . .
C89 C -0.1262(7) 0.6957(5) 0.1223(4) 0.070(2) Uani 1 1 d D . . . .
H89A H -0.058713 0.685063 0.085981 0.105 Uiso 1 1 calc R U . . .
H89B H -0.195448 0.724909 0.104920 0.105 Uiso 1 1 calc R U . . .
H89C H -0.140029 0.638280 0.141510 0.105 Uiso 1 1 calc R U . . .
Cl1 Cl 0.0050(5) 0.4956(5) 0.5090(3) 0.0511(11) Uani 0.5 1 d G U P A -1
O25 O 0.1176(7) 0.4834(7) 0.5273(5) 0.077(3) Uani 0.5 1 d G U P A -1
O26 O -0.0659(8) 0.4448(7) 0.5494(7) 0.127(5) Uani 0.5 1 d G U P A -1
O27 O 0.0135(11) 0.4655(11) 0.4453(5) 0.167(7) Uani 0.5 1 d G U P A -1
O28 O -0.0530(8) 0.5856(6) 0.5180(6) 0.085(3) Uani 0.5 1 d G U P A -1

loop_
_atom_site_aniso_label
_atom_site_aniso_U_11
_atom_site_aniso_U_22
_atom_site_aniso_U_33
_atom_site_aniso_U_23
_atom_site_aniso_U_13
_atom_site_aniso_U_12
Dy1 0.01674(8) 0.01724(8) 0.03145(10) 0.00119(6) -0.00861(6) -0.00233(6)
Dy2 0.01655(8) 0.01742(9) 0.04946(13) -0.00275(8) -0.01402(8) -0.00129(6)
Br1 0.0339(2) 0.0250(2) 0.0965(5) 0.0097(2) -0.0392(3) -0.01140(18)
Br2 0.0264(2) 0.0268(2) 0.0681(3) 0.0047(2) -0.0224(2) -0.01033(17)
Br3 0.0400(3) 0.0476(3) 0.0292(2) 0.00137(19) -0.00958(18) -0.0148(2)
Br4 0.0503(3) 0.0842(4) 0.0289(2) 0.0078(3) -0.0095(2) -0.0402(3)
Zn1 0.0174(2) 0.0318(3) 0.0333(3) 0.0017(2) -0.00734(18) -0.00268(18)
Zn2 0.01460(19) 0.0278(2) 0.0324(2) -0.00191(19) -0.00730(17) -0.00187(16)
O1 0.049(2) 0.0360(18) 0.0405(18) 0.0155(14) -0.0281(16) -0.0182(15)
O2 0.0254(14) 0.0270(14) 0.0238(13) 0.0027(11) -0.0056(11) -0.0051(11)
O3 0.0170(12) 0.0299(15) 0.0268(14) -0.0019(11) -0.0040(10) -0.0041(11)
O4 0.0179(13) 0.0421(19) 0.0457(19) -0.0173(15) 0.0041(13) -0.0079(13)
O5 0.0353(17) 0.0383(18) 0.0356(17) 0.0110(14) -0.0174(14) -0.0111(14)
O6 0.0229(13) 0.0278(15) 0.0301(15) 0.0092(12) -0.0078(11) -0.0066(11)
O7 0.0181(12) 0.0288(15) 0.0280(14) -0.0006(11) -0.0062(10) -0.0035(11)
O8 0.0222(14) 0.0294(16) 0.0366(17) -0.0056(13) -0.0007(12) -0.0045(12)
O9 0.0209(13) 0.0155(12) 0.0532(19) -0.0012(12) -0.0150(13) -0.0004(10)
O10 0.0232(14) 0.0167(13) 0.075(3) 0.0011(14) -0.0198(15) -0.0033(11)
O11 0.0230(13) 0.0163(13) 0.0487(19) 0.0029(12) -0.0139(13) -0.0033(10)
O12 0.0196(13) 0.0222(14) 0.0443(18) 0.0017(12) -0.0118(12) -0.0036(11)
O13 0.0263(14) 0.0229(14) 0.0343(16) 0.0044(12) -0.0090(12) -0.0059(11)
O14 0.0251(14) 0.0270(15) 0.0315(15) -0.0064(12) -0.0034(11) -0.0111(11)
O15 0.0207(13) 0.0226(14) 0.0401(17) -0.0097(12) -0.0069(12) -0.0030(11)
O16 0.0251(14) 0.0263(15) 0.0393(17) 0.0064(12) -0.0096(12) -0.0115(12)
O17 0.0289(16) 0.0239(15) 0.052(2) -0.0025(14) -0.0181(14) -0.0015(12)
O18 0.0215(14) 0.0265(15) 0.0424(18) -0.0008(13) -0.0093(12) 0.0037(11)
O19 0.0191(13) 0.0207(14) 0.055(2) -0.0029(13) -0.0087(13) 0.0002(11)
O20 0.0267(15) 0.0283(15) 0.0398(17) 0.0040(13) -0.0135(13) -0.0051(12)
O21 0.0333(18) 0.0244(17) 0.092(3) -0.0185(18) -0.0068(19) -0.0022(14)
O22 0.043(2) 0.0280(17) 0.070(3) -0.0072(17) -0.0199(19) -0.0064(15)
N1 0.0188(16) 0.0285(19) 0.053(3) -0.0051(17) -0.0005(16) -0.0061(14)
N2 0.0285(18) 0.0239(17) 0.047(2) 0.0012(16) -0.0199(17) 0.0001(14)
N3 0.0221(16) 0.0233(17) 0.050(2) -0.0003(16) -0.0047(16) -0.0043(13)
N4 0.0252(17) 0.0282(18) 0.051(2) -0.0043(16) -0.0207(17) -0.0037(14)
N5 0.0225(15) 0.0190(15) 0.0330(18) 0.0034(13) -0.0052(13) -0.0026(12)
C1 0.090(6) 0.070(5) 0.084(6) 0.024(4) -0.051(5) -0.011(4)
C2 0.056(3) 0.047(3) 0.033(2) 0.016(2) -0.017(2) -0.023(3)
C3 0.096(6) 0.123(7) 0.051(4) 0.050(4) -0.037(4) -0.059(5)
C4 0.117(8) 0.170(11) 0.057(5) 0.063(6) -0.021(5) -0.079(8)
C5 0.084(5) 0.117(7) 0.043(4) 0.025(4) 0.005(3) -0.057(5)
C6 0.046(3) 0.054(3) 0.035(3) 0.004(2) 0.002(2) -0.022(3)
C7 0.040(2) 0.031(2) 0.031(2) 0.0017(17) -0.0042(18) -0.0155(19)
C8 0.029(2) 0.042(3) 0.060(4) -0.008(2) 0.005(2) -0.013(2)
C9 0.0120(17) 0.033(2) 0.083(4) 0.000(3) -0.003(2) 0.0005(16)
C10 0.022(2) 0.034(3) 0.107(5) -0.012(3) -0.029(3) -0.0009(19)
C11 0.028(2) 0.037(3) 0.076(4) 0.002(3) -0.031(2) 0.0028(19)
C12 0.052(3) 0.035(2) 0.036(2) 0.0014(19) -0.027(2) -0.001(2)
C13 0.048(3) 0.031(2) 0.029(2) -0.0001(18) -0.011(2) -0.001(2)
C14 0.088(5) 0.040(3) 0.029(2) 0.001(2) -0.016(3) -0.003(3)
C15 0.079(5) 0.062(4) 0.032(3) -0.003(3) 0.010(3) -0.006(4)
C16 0.057(4) 0.054(4) 0.037(3) -0.011(2) 0.015(3) -0.014(3)
C17 0.037(2) 0.030(2) 0.041(3) -0.0072(19) 0.006(2) -0.0128(19)
C18 0.032(2) 0.0193(18) 0.029(2) -0.0019(15) 0.0015(16) -0.0045(15)
C19 0.021(2) 0.060(4) 0.073(4) -0.032(3) 0.014(2) -0.011(2)
C20 0.056(3) 0.062(4) 0.033(2) 0.020(2) -0.028(2) -0.012(3)
C21 0.048(3) 0.030(2) 0.028(2) 0.0029(17) -0.0120(19) -0.010(2)
C22 0.061(4) 0.044(3) 0.034(3) 0.010(2) -0.013(2) -0.018(3)
C23 0.073(4) 0.052(3) 0.035(3) 0.011(2) 0.000(3) -0.026(3)
C24 0.052(3) 0.042(3) 0.037(3) -0.004(2) 0.010(2) -0.022(2)
C25 0.038(2) 0.026(2) 0.035(2) -0.0026(17) 0.0042(19) -0.0101(18)
C26 0.034(2) 0.0211(18) 0.0244(18) 0.0021(14) -0.0034(16) -0.0063(16)
C27 0.026(2) 0.024(2) 0.055(3) -0.009(2) 0.0027(19) -0.0083(16)
C28 0.0160(18) 0.029(2) 0.074(4) -0.002(2) -0.004(2) -0.0021(16)
C29 0.021(2) 0.032(2) 0.086(4) -0.012(3) -0.021(2) -0.0026(17)
C30 0.031(2) 0.035(2) 0.060(3) -0.007(2) -0.029(2) 0.0036(19)
C31 0.038(2) 0.028(2) 0.035(2) -0.0029(17) -0.0197(19) -0.0029(18)
C32 0.039(2) 0.024(2) 0.031(2) -0.0016(16) -0.0094(18) -0.0057(17)
C33 0.056(3) 0.033(2) 0.023(2) 0.0031(17) -0.010(2) -0.005(2)
C34 0.068(4) 0.039(3) 0.020(2) -0.0003(18) -0.001(2) -0.001(3)
C35 0.047(3) 0.029(2) 0.034(2) -0.0002(18) 0.007(2) -0.003(2)
C36 0.029(2) 0.0245(19) 0.028(2) 0.0003(15) -0.0005(15) -0.0083(16)
C37 0.031(2) 0.0168(16) 0.0262(19) 0.0014(14) -0.0054(15) -0.0065(14)
C38 0.022(2) 0.070(4) 0.055(3) -0.002(3) 0.002(2) -0.003(2)
C39 0.0216(18) 0.0200(18) 0.052(3) 0.0017(17) -0.0180(18) -0.0055(14)
C40 0.0181(16) 0.0198(17) 0.037(2) -0.0012(15) -0.0086(15) -0.0016(13)
C41 0.0191(17) 0.0216(18) 0.044(2) 0.0000(16) -0.0088(16) -0.0031(14)
C42 0.0179(16) 0.0199(18) 0.043(2) 0.0015(16) -0.0088(16) -0.0043(13)
C43 0.0201(16) 0.0199(17) 0.0286(19) 0.0034(14) -0.0069(14) -0.0054(13)
C44 0.0199(17) 0.0206(18) 0.037(2) 0.0018(15) -0.0108(15) -0.0035(14)
C45 0.0151(15) 0.0182(16) 0.034(2) 0.0018(14) -0.0085(14) -0.0013(12)
C46 0.0183(16) 0.0219(18) 0.0294(19) -0.0021(14) -0.0063(14) 0.0001(13)
C47 0.0163(15) 0.0180(16) 0.033(2) -0.0015(14) -0.0088(14) -0.0022(12)
C48 0.0176(16) 0.0201(17) 0.037(2) 0.0020(15) -0.0105(15) -0.0024(13)
C49 0.0226(18) 0.031(2) 0.0279(19) 0.0002(16) -0.0070(15) -0.0084(15)
C50 0.0133(14) 0.0237(18) 0.0298(19) -0.0045(14) -0.0040(13) -0.0014(13)
C87 0.037(3) 0.032(2) 0.050(3) 0.006(2) -0.014(2) -0.0005(19)
C88 0.037(3) 0.039(3) 0.061(3) -0.021(2) -0.016(2) 0.001(2)
C89 0.071(5) 0.048(4) 0.098(6) -0.021(4) -0.046(4) 0.003(3)
Cl1 0.0317(12) 0.0602(17) 0.057(3) -0.0291(19) -0.0056(15) 0.0031(11)
O25 0.046(5) 0.125(7) 0.056(5) -0.009(5) -0.010(4) -0.006(5)
O26 0.080(7) 0.105(8) 0.181(10) 0.038(7) 0.012(7) -0.008(6)
O27 0.159(10) 0.195(11) 0.161(10) -0.059(8) -0.078(8) -0.023(8)
O28 0.070(6) 0.057(5) 0.108(7) 0.009(5) 0.021(5) 0.004(5)

loop_
_atom_type_symbol
_atom_type_description
_atom_type_scat_dispersion_real
_atom_type_scat_dispersion_imag
_atom_type_scat_source
C C 0.0033 0.0016 'International Tables Vol C Tables 4.2.6.8 and 6.1.1.4'
H H 0.0000 0.0000 'International Tables Vol C Tables 4.2.6.8 and 6.1.1.4'
Br Br -0.2901 2.4595 'International Tables Vol C Tables 4.2.6.8 and 6.1.1.4'
Cl Cl 0.1484 0.1585 'International Tables Vol C Tables 4.2.6.8 and 6.1.1.4'
Dy Dy -0.1892 4.4098 'International Tables Vol C Tables 4.2.6.8 and 6.1.1.4'
N N 0.0061 0.0033 'International Tables Vol C Tables 4.2.6.8 and 6.1.1.4'
O O 0.0106 0.0060 'International Tables Vol C Tables 4.2.6.8 and 6.1.1.4'
Zn Zn 0.2839 1.4301 'International Tables Vol C Tables 4.2.6.8 and 6.1.1.4'

loop_
_geom_angle_atom_site_label_1
_geom_angle_atom_site_label_2
_geom_angle_atom_site_label_3
_geom_angle
_geom_angle_site_symmetry_1
_geom_angle_site_symmetry_3
_geom_angle_publ_flag
O5 Dy1 Zn1 97.49(7) . . ?
O5 Dy1 O8 137.73(11) . . ?
O6 Dy1 Zn1 35.01(7) . . ?
O6 Dy1 O5 63.14(10) . . ?
O6 Dy1 O8 125.68(10) . . ?
O6 Dy1 O11 129.86(10) . . ?
O6 Dy1 O12 77.15(10) . . ?
O6 Dy1 O13 108.84(11) . . ?
O6 Dy1 O14 141.33(10) . . ?
O6 Dy1 O19 72.33(10) . . ?
O7 Dy1 Zn1 34.92(7) . . ?
O7 Dy1 O5 129.81(10) . . ?
O7 Dy1 O6 69.68(10) . . ?
O7 Dy1 O8 63.34(10) . . ?
O7 Dy1 O11 133.00(11) . . ?
O7 Dy1 O12 82.03(10) . . ?
O7 Dy1 O13 144.41(10) . . ?
O7 Dy1 O14 92.27(10) . . ?
O7 Dy1 O19 76.48(11) . . ?
O8 Dy1 Zn1 95.99(7) . . ?
O11 Dy1 Zn1 146.87(7) . . ?
O11 Dy1 O5 73.34(11) . . ?
O11 Dy1 O8 73.59(11) . . ?
O11 Dy1 O12 66.40(9) . . ?
O11 Dy1 O13 76.70(10) . . ?
O11 Dy1 O14 87.70(11) . . ?
O11 Dy1 O19 144.97(10) . . ?
O12 Dy1 Zn1 80.46(7) . . ?
O12 Dy1 O5 72.07(11) . . ?
O12 Dy1 O8 71.00(11) . . ?
O12 Dy1 O19 147.22(10) . . ?
O13 Dy1 Zn1 131.24(7) . . ?
O13 Dy1 O5 70.57(10) . . ?
O13 Dy1 O8 125.13(10) . . ?
O13 Dy1 O12 133.27(10) . . ?
O13 Dy1 O19 69.70(10) . . ?
O14 Dy1 Zn1 117.82(8) . . ?
O14 Dy1 O5 135.89(10) . . ?
O14 Dy1 O8 67.35(10) . . ?
O14 Dy1 O12 135.70(11) . . ?
O14 Dy1 O13 66.39(10) . . ?
O14 Dy1 O19 70.24(10) . . ?
O19 Dy1 Zn1 67.73(7) . . ?
O19 Dy1 O5 103.55(12) . . ?
O19 Dy1 O8 118.63(11) . . ?
O1 Dy2 Zn2 95.74(8) . . ?
O1 Dy2 O4 141.54(12) . . ?
O1 Dy2 O18 113.14(12) . . ?
O2 Dy2 Zn2 33.37(7) . . ?
O2 Dy2 O1 64.38(11) . . ?
O2 Dy2 O4 126.35(10) . . ?
O2 Dy2 O9 78.97(10) . . ?
O2 Dy2 O10 131.27(11) . . ?
O2 Dy2 O15 145.10(10) . 1_545 ?
O2 Dy2 O16 104.94(10) . 1_545 ?
O2 Dy2 O18 76.72(10) . . ?
O3 Dy2 Zn2 33.64(7) . . ?
O3 Dy2 O1 127.15(10) . . ?
O3 Dy2 O2 67.01(10) . . ?
O3 Dy2 O4 62.91(10) . . ?
O3 Dy2 O9 77.79(10) . . ?
O3 Dy2 O10 131.28(11) . . ?
O3 Dy2 O15 101.92(10) . 1_545 ?
O3 Dy2 O16 146.46(10) . 1_545 ?
O3 Dy2 O18 73.30(10) . . ?
O4 Dy2 Zn2 94.83(7) . . ?
O9 Dy2 Zn2 75.94(7) . . ?
O9 Dy2 O1 73.91(11) . . ?
O9 Dy2 O4 73.05(11) . . ?
O9 Dy2 O18 147.69(10) . . ?
O10 Dy2 Zn2 142.20(7) . . ?
O10 Dy2 O1 73.58(13) . . ?
O10 Dy2 O4 75.49(13) . . ?
O10 Dy2 O9 66.27(10) . . ?
O10 Dy2 O15 81.65(11) . 1_545 ?
O10 Dy2 O16 79.47(11) . 1_545 ?
O10 Dy2 O18 145.69(10) . . ?
O15 Dy2 Zn2 128.15(7) 1_545 . ?
O15 Dy2 O1 129.96(10) 1_545 . ?
O15 Dy2 O4 65.86(10) 1_545 . ?
O15 Dy2 O9 132.89(10) 1_545 . ?
O15 Dy2 O16 65.23(10) 1_545 1_545 ?
O15 Dy2 O18 68.38(10) 1_545 . ?
O16 Dy2 Zn2 130.84(7) 1_545 . ?
O16 Dy2 O1 67.87(10) 1_545 . ?
O16 Dy2 O4 127.38(10) 1_545 . ?
O16 Dy2 O9 134.34(10) 1_545 . ?
O16 Dy2 O18 73.16(10) 1_545 . ?
O18 Dy2 Zn2 72.03(7) . . ?
O18 Dy2 O4 105.30(12) . . ?
O6 Zn1 Dy1 40.67(8) . . ?
O6 Zn1 O7 80.04(12) . . ?
O6 Zn1 O20 83.51(12) . . ?
O6 Zn1 O22 84.91(13) . . ?
O6 Zn1 N3 90.58(15) . . ?
O6 Zn1 N4 167.78(14) . . ?
O7 Zn1 Dy1 39.68(8) . . ?
O7 Zn1 O20 91.16(12) . . ?
O7 Zn1 O22 87.01(14) . . ?
O7 Zn1 N3 170.61(14) . . ?
O20 Zn1 Dy1 82.77(8) . . ?
O22 Zn1 Dy1 88.57(10) . . ?
O22 Zn1 O20 168.43(13) . . ?
N3 Zn1 Dy1 130.95(12) . . ?
N3 Zn1 O20 87.36(13) . . ?
N3 Zn1 O22 92.58(15) . . ?
N4 Zn1 Dy1 128.40(12) . . ?
N4 Zn1 O7 89.93(14) . . ?
N4 Zn1 O20 89.79(13) . . ?
N4 Zn1 O22 101.63(15) . . ?
N4 Zn1 N3 99.34(17) . . ?
O2 Zn2 Dy2 39.10(8) . . ?
O2 Zn2 O3 77.83(11) . . ?
O2 Zn2 O17 91.27(12) . . ?
O2 Zn2 N1 90.15(15) . . ?
O2 Zn2 N2 158.26(14) . . ?
O3 Zn2 Dy2 38.73(8) . . ?
O3 Zn2 O17 90.49(13) . . ?
O17 Zn2 Dy2 91.03(8) . . ?
N1 Zn2 Dy2 128.84(12) . . ?
N1 Zn2 O3 165.68(14) . . ?
N1 Zn2 O17 97.63(15) . . ?
N2 Zn2 Dy2 125.91(12) . . ?
N2 Zn2 O3 89.23(14) . . ?
N2 Zn2 O17 106.41(14) . . ?
N2 Zn2 N1 99.68(17) . . ?
C1 O1 Dy2 124.3(4) . . ?
C2 O1 Dy2 119.0(3) . . ?
C2 O1 C1 116.5(5) . . ?
Zn2 O2 Dy2 107.53(12) . . ?
C7 O2 Dy2 125.1(3) . . ?
C7 O2 Zn2 121.2(3) . . ?
Zn2 O3 Dy2 107.63(12) . . ?
C18 O3 Dy2 127.0(3) . . ?
C18 O3 Zn2 124.9(3) . . ?
C17 O4 Dy2 117.3(3) . . ?
C17 O4 C19 115.2(4) . . ?
C19 O4 Dy2 124.8(3) . . ?
C20 O5 Dy1 126.2(3) . . ?
C21 O5 Dy1 117.2(3) . . ?
C21 O5 C20 116.7(4) . . ?
Zn1 O6 Dy1 104.32(12) . . ?
C26 O6 Dy1 127.5(3) . . ?
C26 O6 Zn1 124.4(3) . . ?
Zn1 O7 Dy1 105.41(12) . . ?
C37 O7 Dy1 128.7(2) . . ?
C37 O7 Zn1 123.2(2) . . ?
C36 O8 Dy1 116.8(2) . . ?
C36 O8 C38 115.6(4) . . ?
C38 O8 Dy1 125.7(3) . . ?
C40 O9 Dy2 120.5(2) . . ?
C41 O10 Dy2 122.0(3) . . ?
C44 O11 Dy1 122.3(2) . . ?
C43 O12 Dy1 120.3(2) . . ?
C45 O13 Dy1 121.2(3) . . ?
C50 O14 Dy1 121.3(3) . . ?
C47 O15 Dy2 121.9(3) . 1_565 ?
C48 O16 Dy2 121.8(3) . 1_565 ?
Zn2 O17 H17 121.7(16) . . ?
C88 O17 Zn2 124.9(3) . . ?
C88 O17 H17 107.9(16) . . ?
Dy2 O18 H18 124.8(16) . . ?
C87 O18 Dy2 121.7(3) . . ?
C87 O18 H18 106.6(15) . . ?
N5 O19 Dy1 137.3(3) . . ?
N5 O20 Zn1 126.0(2) . . ?
Zn1 O22 H22 122.1(15) . . ?
C89 O22 Zn1 128.8(4) . . ?
C89 O22 H22 106.8(15) . . ?
C8 N1 Zn2 123.0(4) . . ?
C8 N1 C9 117.3(4) . . ?
C9 N1 Zn2 119.6(4) . . ?
C11 N2 Zn2 118.1(4) . . ?
C12 N2 Zn2 124.9(3) . . ?
C12 N2 C11 116.9(4) . . ?
C27 N3 Zn1 122.9(3) . . ?
C27 N3 C28 117.3(4) . . ?
C28 N3 Zn1 119.8(3) . . ?
C30 N4 Zn1 117.0(3) . . ?
C31 N4 Zn1 124.5(3) . . ?
C31 N4 C30 118.5(4) . . ?
O19 N5 O20 121.4(3) . . ?
O21 N5 O19 120.4(4) . . ?
O21 N5 O20 118.2(4) . . ?
O1 C1 H1A 109.5 . . ?
O1 C1 H1B 109.5 . . ?
O1 C1 H1C 109.5 . . ?
H1A C1 H1B 109.5 . . ?
H1A C1 H1C 109.5 . . ?
H1B C1 H1C 109.5 . . ?
O1 C2 C7 113.6(4) . . ?
C3 C2 O1 125.1(5) . . ?
C3 C2 C7 121.2(6) . . ?
C2 C3 H3 120.2 . . ?
C2 C3 C4 119.7(7) . . ?
C4 C3 H3 120.2 . . ?
C3 C4 H4 119.6 . . ?
C5 C4 C3 120.7(7) . . ?
C5 C4 H4 119.6 . . ?
C4 C5 H5 119.6 . . ?
C4 C5 C6 120.9(7) . . ?
C6 C5 H5 119.6 . . ?
C5 C6 C7 119.5(6) . . ?
C5 C6 C8 116.6(6) . . ?
C7 C6 C8 123.8(5) . . ?
O2 C7 C2 117.5(4) . . ?
O2 C7 C6 124.4(5) . . ?
C2 C7 C6 118.0(5) . . ?
N1 C8 C6 127.3(5) . . ?
N1 C8 H8 116.4 . . ?
C6 C8 H8 116.4 . . ?
N1 C9 H9A 109.0 . . ?
N1 C9 H9B 109.0 . . ?
N1 C9 C10 113.0(4) . . ?
H9A C9 H9B 107.8 . . ?
C10 C9 H9A 109.0 . . ?
C10 C9 H9B 109.0 . . ?
C9 C10 H10A 108.5 . . ?
C9 C10 H10B 108.5 . . ?
H10A C10 H10B 107.5 . . ?
C11 C10 C9 115.3(4) . . ?
C11 C10 H10A 108.5 . . ?
C11 C10 H10B 108.5 . . ?
N2 C11 C10 112.7(4) . . ?
N2 C11 H11A 109.0 . . ?
N2 C11 H11B 109.0 . . ?
C10 C11 H11A 109.0 . . ?
C10 C11 H11B 109.0 . . ?
H11A C11 H11B 107.8 . . ?
N2 C12 H12 116.0 . . ?
N2 C12 C13 128.1(4) . . ?
C13 C12 H12 116.0 . . ?
C14 C13 C12 117.7(5) . . ?
C18 C13 C12 123.2(4) . . ?
C18 C13 C14 119.0(5) . . ?
C13 C14 H14 119.7 . . ?
C15 C14 C13 120.6(6) . . ?
C15 C14 H14 119.7 . . ?
C14 C15 H15 119.4 . . ?
C14 C15 C16 121.2(5) . . ?
C16 C15 H15 119.4 . . ?
C15 C16 H16 120.5 . . ?
C17 C16 C15 119.0(6) . . ?
C17 C16 H16 120.5 . . ?
O4 C17 C16 125.1(5) . . ?
O4 C17 C18 112.9(4) . . ?
C16 C17 C18 122.0(5) . . ?
O3 C18 C13 124.3(4) . . ?
O3 C18 C17 117.6(4) . . ?
C13 C18 C17 118.1(4) . . ?
O4 C19 H19A 109.5 . . ?
O4 C19 H19B 109.5 . . ?
O4 C19 H19C 109.5 . . ?
H19A C19 H19B 109.5 . . ?
H19A C19 H19C 109.5 . . ?
H19B C19 H19C 109.5 . . ?
O5 C20 H20A 109.5 . . ?
O5 C20 H20B 109.5 . . ?
O5 C20 H20C 109.5 . . ?
H20A C20 H20B 109.5 . . ?
H20A C20 H20C 109.5 . . ?
H20B C20 H20C 109.5 . . ?
O5 C21 C22 125.1(5) . . ?
O5 C21 C26 113.5(4) . . ?
C22 C21 C26 121.3(5) . . ?
C21 C22 H22A 120.3 . . ?
C21 C22 C23 119.4(5) . . ?
C23 C22 H22A 120.3 . . ?
C22 C23 H23 119.9 . . ?
C24 C23 C22 120.1(5) . . ?
C24 C23 H23 119.9 . . ?
C23 C24 H24 119.2 . . ?
C23 C24 C25 121.5(5) . . ?
C25 C24 H24 119.2 . . ?
C24 C25 C27 116.8(5) . . ?
C26 C25 C24 118.6(5) . . ?
C26 C25 C27 124.5(4) . . ?
O6 C26 C21 117.3(4) . . ?
O6 C26 C25 123.8(4) . . ?
C21 C26 C25 118.9(4) . . ?
N3 C27 C25 127.1(4) . . ?
N3 C27 H27 116.4 . . ?
C25 C27 H27 116.4 . . ?
N3 C28 H28A 109.1 . . ?
N3 C28 H28B 109.1 . . ?
N3 C28 C29 112.5(4) . . ?
H28A C28 H28B 107.8 . . ?
C29 C28 H28A 109.1 . . ?
C29 C28 H28B 109.1 . . ?
C28 C29 H29A 108.5 . . ?
C28 C29 H29B 108.5 . . ?
H29A C29 H29B 107.5 . . ?
C30 C29 C28 114.9(4) . . ?
C30 C29 H29A 108.5 . . ?
C30 C29 H29B 108.5 . . ?
N4 C30 C29 112.2(4) . . ?
N4 C30 H30A 109.2 . . ?
N4 C30 H30B 109.2 . . ?
C29 C30 H30A 109.2 . . ?
C29 C30 H30B 109.2 . . ?
H30A C30 H30B 107.9 . . ?
N4 C31 H31 116.8 . . ?
N4 C31 C32 126.4(4) . . ?
C32 C31 H31 116.8 . . ?
C33 C32 C31 116.5(4) . . ?
C37 C32 C31 124.5(4) . . ?
C37 C32 C33 119.0(4) . . ?
C32 C33 H33 119.7 . . ?
C34 C33 C32 120.6(5) . . ?
C34 C33 H33 119.7 . . ?
C33 C34 H34 119.6 . . ?
C33 C34 C35 120.8(5) . . ?
C35 C34 H34 119.6 . . ?
C34 C35 H35 120.3 . . ?
C36 C35 C34 119.3(5) . . ?
C36 C35 H35 120.3 . . ?
O8 C36 C37 113.0(4) . . ?
C35 C36 O8 125.2(4) . . ?
C35 C36 C37 121.9(4) . . ?
O7 C37 C32 123.7(4) . . ?
O7 C37 C36 117.9(4) . . ?
C32 C37 C36 118.4(4) . . ?
O8 C38 H38A 109.5 . . ?
O8 C38 H38B 109.5 . . ?
O8 C38 H38C 109.5 . . ?
H38A C38 H38B 109.5 . . ?
H38A C38 H38C 109.5 . . ?
H38B C38 H38C 109.5 . . ?
C40 C39 Br1 118.5(3) . . ?
C44 C39 Br1 119.8(3) . . ?
C44 C39 C40 121.7(4) . . ?
O9 C40 C39 125.7(4) . . ?
O9 C40 C41 115.2(3) . . ?
C39 C40 C41 119.1(3) . . ?
O10 C41 C40 115.7(3) . . ?
O10 C41 C42 125.4(4) . . ?
C42 C41 C40 118.9(4) . . ?
C41 C42 Br2 119.7(3) . . ?
C43 C42 Br2 118.7(3) . . ?
C43 C42 C41 121.7(4) . . ?
O12 C43 C42 125.3(4) . . ?
O12 C43 C44 115.6(3) . . ?
C42 C43 C44 119.1(3) . . ?
O11 C44 C39 125.3(4) . . ?
O11 C44 C43 115.2(3) . . ?
C39 C44 C43 119.5(3) . . ?
O13 C45 C46 126.6(4) . . ?
O13 C45 C50 114.8(3) . . ?
C46 C45 C50 118.6(3) . . ?
C45 C46 Br3 118.9(3) . . ?
C47 C46 Br3 119.3(3) . . ?
C47 C46 C45 121.7(4) . . ?
O15 C47 C46 126.0(4) . . ?
O15 C47 C48 114.6(3) . . ?
C46 C47 C48 119.4(3) . . ?
O16 C48 C47 114.6(4) . . ?
O16 C48 C49 126.4(4) . . ?
C49 C48 C47 119.0(4) . . ?
C48 C49 Br4 119.3(3) . . ?
C48 C49 C50 121.5(4) . . ?
C50 C49 Br4 119.1(3) . . ?
O14 C50 C45 115.2(3) . . ?
O14 C50 C49 125.5(4) . . ?
C49 C50 C45 119.3(3) . . ?
O18 C87 H87A 109.5 . . ?
O18 C87 H87B 109.5 . . ?
O18 C87 H87C 109.5 . . ?
H87A C87 H87B 109.5 . . ?
H87A C87 H87C 109.5 . . ?
H87B C87 H87C 109.5 . . ?
O17 C88 H88A 109.5 . . ?
O17 C88 H88B 109.5 . . ?
O17 C88 H88C 109.5 . . ?
H88A C88 H88B 109.5 . . ?
H88A C88 H88C 109.5 . . ?
H88B C88 H88C 109.5 . . ?
O22 C89 H89A 109.5 . . ?
O22 C89 H89B 109.5 . . ?
O22 C89 H89C 109.5 . . ?
H89A C89 H89B 109.5 . . ?
H89A C89 H89C 109.5 . . ?
H89B C89 H89C 109.5 . . ?
O26 Cl1 O25 110.1 . . ?
O26 Cl1 O28 106.2 . . ?
O27 Cl1 O25 110.2 . . ?
O27 Cl1 O26 106.7 . . ?
O27 Cl1 O28 111.4 . . ?
O28 Cl1 O25 111.9 . . ?

loop_
_geom_bond_atom_site_label_1
_geom_bond_atom_site_label_2
_geom_bond_distance
_geom_bond_site_symmetry_2
_geom_bond_publ_flag
Dy1 Zn1 3.4264(5) . ?
Dy1 O5 2.554(3) . ?
Dy1 O6 2.304(3) . ?
Dy1 O7 2.269(3) . ?
Dy1 O8 2.599(3) . ?
Dy1 O11 2.356(3) . ?
Dy1 O12 2.411(3) . ?
Dy1 O13 2.381(3) . ?
Dy1 O14 2.362(3) . ?
Dy1 O19 2.506(3) . ?
Dy2 Zn2 3.5203(5) . ?
Dy2 O1 2.492(3) . ?
Dy2 O2 2.328(3) . ?
Dy2 O3 2.311(3) . ?
Dy2 O4 2.580(3) . ?
Dy2 O9 2.423(3) . ?
Dy2 O10 2.367(3) . ?
Dy2 O15 2.384(3) 1_545 ?
Dy2 O16 2.409(3) 1_545 ?
Dy2 O18 2.497(3) . ?
Br1 C39 1.877(4) . ?
Br2 C42 1.880(4) . ?
Br3 C46 1.888(4) . ?
Br4 C49 1.873(4) . ?
Zn1 O6 2.029(3) . ?
Zn1 O7 2.034(3) . ?
Zn1 O20 2.283(3) . ?
Zn1 O22 2.230(4) . ?
Zn1 N3 2.051(4) . ?
Zn1 N4 2.034(4) . ?
Zn2 O2 2.031(3) . ?
Zn2 O3 2.046(3) . ?
Zn2 O17 2.126(3) . ?
Zn2 N1 2.042(4) . ?
Zn2 N2 2.035(4) . ?
O1 C1 1.485(7) . ?
O1 C2 1.383(7) . ?
O2 C7 1.328(5) . ?
O3 C18 1.328(5) . ?
O4 C17 1.371(7) . ?
O4 C19 1.446(5) . ?
O5 C20 1.439(5) . ?
O5 C21 1.384(6) . ?
O6 C26 1.319(5) . ?
O7 C37 1.337(5) . ?
O8 C36 1.388(5) . ?
O8 C38 1.433(6) . ?
O9 C40 1.253(5) . ?
O10 C41 1.257(5) . ?
O11 C44 1.261(5) . ?
O12 C43 1.254(5) . ?
O13 C45 1.250(5) . ?
O14 C50 1.261(5) . ?
O15 C47 1.254(5) . ?
O16 C48 1.249(5) . ?
O17 H17 0.854(9) . ?
O17 C88 1.427(6) . ?
O18 H18 0.863(9) . ?
O18 C87 1.444(6) . ?
O19 N5 1.252(4) . ?
O20 N5 1.262(4) . ?
O21 N5 1.232(5) . ?
O22 H22 0.858(9) . ?
O22 C89 1.406(7) . ?
N1 C8 1.252(7) . ?
N1 C9 1.476(6) . ?
N2 C11 1.481(6) . ?
N2 C12 1.258(7) . ?
N3 C27 1.276(7) . ?
N3 C28 1.476(6) . ?
N4 C30 1.465(6) . ?
N4 C31 1.283(6) . ?
C1 H1A 0.9600 . ?
C1 H1B 0.9600 . ?
C1 H1C 0.9600 . ?
C2 C3 1.377(8) . ?
C2 C7 1.401(7) . ?
C3 H3 0.9300 . ?
C3 C4 1.393(12) . ?
C4 H4 0.9300 . ?
C4 C5 1.346(12) . ?
C5 H5 0.9300 . ?
C5 C6 1.406(8) . ?
C6 C7 1.411(7) . ?
C6 C8 1.451(8) . ?
C8 H8 0.9300 . ?
C9 H9A 0.9700 . ?
C9 H9B 0.9700 . ?
C9 C10 1.508(9) . ?
C10 H10A 0.9700 . ?
C10 H10B 0.9700 . ?
C10 C11 1.502(9) . ?
C11 H11A 0.9700 . ?
C11 H11B 0.9700 . ?
C12 H12 0.9300 . ?
C12 C13 1.456(8) . ?
C13 C14 1.413(7) . ?
C13 C18 1.400(7) . ?
C14 H14 0.9300 . ?
C14 C15 1.368(10) . ?
C15 H15 0.9300 . ?
C15 C16 1.376(10) . ?
C16 H16 0.9300 . ?
C16 C17 1.374(7) . ?
C17 C18 1.412(6) . ?
C19 H19A 0.9600 . ?
C19 H19B 0.9600 . ?
C19 H19C 0.9600 . ?
C20 H20A 0.9600 . ?
C20 H20B 0.9600 . ?
C20 H20C 0.9600 . ?
C21 C22 1.390(7) . ?
C21 C26 1.393(6) . ?
C22 H22A 0.9300 . ?
C22 C23 1.392(9) . ?
C23 H23 0.9300 . ?
C23 C24 1.359(9) . ?
C24 H24 0.9300 . ?
C24 C25 1.414(7) . ?
C25 C26 1.406(6) . ?
C25 C27 1.455(7) . ?
C27 H27 0.9300 . ?
C28 H28A 0.9700 . ?
C28 H28B 0.9700 . ?
C28 C29 1.518(8) . ?
C29 H29A 0.9700 . ?
C29 H29B 0.9700 . ?
C29 C30 1.511(8) . ?
C30 H30A 0.9700 . ?
C30 H30B 0.9700 . ?
C31 H31 0.9300 . ?
C31 C32 1.448(7) . ?
C32 C33 1.413(6) . ?
C32 C37 1.401(6) . ?
C33 H33 0.9300 . ?
C33 C34 1.369(8) . ?
C34 H34 0.9300 . ?
C34 C35 1.382(8) . ?
C35 H35 0.9300 . ?
C35 C36 1.373(6) . ?
C36 C37 1.403(6) . ?
C38 H38A 0.9600 . ?
C38 H38B 0.9600 . ?
C38 H38C 0.9600 . ?
C39 C40 1.394(6) . ?
C39 C44 1.387(5) . ?
C40 C41 1.538(5) . ?
C41 C42 1.402(6) . ?
C42 C43 1.388(6) . ?
C43 C44 1.533(5) . ?
C45 C46 1.401(5) . ?
C45 C50 1.536(6) . ?
C46 C47 1.378(6) . ?
C47 C48 1.536(6) . ?
C48 C49 1.387(6) . ?
C49 C50 1.393(6) . ?
C87 H87A 0.9600 . ?
C87 H87B 0.9600 . ?
C87 H87C 0.9600 . ?
C88 H88A 0.9600 . ?
C88 H88B 0.9600 . ?
C88 H88C 0.9600 . ?
C89 H89A 0.9600 . ?
C89 H89B 0.9600 . ?
C89 H89C 0.9600 . ?
Cl1 O25 1.393(6) . ?
Cl1 O26 1.368(6) . ?
Cl1 O27 1.334(5) . ?
Cl1 O28 1.383(6) . ?

loop_
_geom_torsion_atom_site_label_1
_geom_torsion_atom_site_label_2
_geom_torsion_atom_site_label_3
_geom_torsion_atom_site_label_4
_geom_torsion
_geom_torsion_site_symmetry_1
_geom_torsion_site_symmetry_2
_geom_torsion_site_symmetry_3
_geom_torsion_site_symmetry_4
_geom_torsion_publ_flag
Dy1 O5 C21 C22 169.8(4) . . . . ?
Dy1 O5 C21 C26 -10.9(5) . . . . ?
Dy1 O6 C26 C21 7.6(6) . . . . ?
Dy1 O6 C26 C25 -173.8(3) . . . . ?
Dy1 O7 C37 C32 -175.4(3) . . . . ?
Dy1 O7 C37 C36 3.6(5) . . . . ?
Dy1 O8 C36 C35 175.9(4) . . . . ?
Dy1 O8 C36 C37 -4.7(4) . . . . ?
Dy1 O11 C44 C39 -174.8(4) . . . . ?
Dy1 O11 C44 C43 4.4(5) . . . . ?
Dy1 O12 C43 C42 176.8(3) . . . . ?
Dy1 O12 C43 C44 -3.5(5) . . . . ?
Dy1 O13 C45 C46 171.0(3) . . . . ?
Dy1 O13 C45 C50 -9.3(4) . . . . ?
Dy1 O14 C50 C45 7.6(4) . . . . ?
Dy1 O14 C50 C49 -173.6(3) . . . . ?
Dy1 O19 N5 O20 -31.2(6) . . . . ?
Dy1 O19 N5 O21 148.8(4) . . . . ?
Dy2 O1 C2 C3 -179.4(6) . . . . ?
Dy2 O1 C2 C7 2.3(6) . . . . ?
Dy2 O2 C7 C2 -7.5(6) . . . . ?
Dy2 O2 C7 C6 176.2(4) . . . . ?
Dy2 O3 C18 C13 168.6(3) . . . . ?
Dy2 O3 C18 C17 -9.5(5) . . . . ?
Dy2 O4 C17 C16 -166.6(4) . . . . ?
Dy2 O4 C17 C18 14.2(5) . . . . ?
Dy2 O9 C40 C39 -178.2(4) . . . . ?
Dy2 O9 C40 C41 2.5(5) . . . . ?
Dy2 O10 C41 C40 -5.1(6) . . . . ?
Dy2 O10 C41 C42 175.2(4) . . . . ?
Dy2 O15 C47 C46 164.9(3) 1_565 . . . ?
Dy2 O15 C47 C48 -15.2(4) 1_565 . . . ?
Dy2 O16 C48 C47 3.4(4) 1_565 . . . ?
Dy2 O16 C48 C49 -177.5(3) 1_565 . . . ?
Br1 C39 C40 O9 1.1(7) . . . . ?
Br1 C39 C40 C41 -179.6(3) . . . . ?
Br1 C39 C44 O11 -1.4(7) . . . . ?
Br1 C39 C44 C43 179.4(3) . . . . ?
Br2 C42 C43 O12 0.6(6) . . . . ?
Br2 C42 C43 C44 -179.1(3) . . . . ?
Br3 C46 C47 O15 -2.4(5) . . . . ?
Br3 C46 C47 C48 177.7(3) . . . . ?
Br4 C49 C50 O14 -0.1(6) . . . . ?
Br4 C49 C50 C45 178.6(3) . . . . ?
Zn1 O6 C26 C21 161.9(3) . . . . ?
Zn1 O6 C26 C25 -19.5(6) . . . . ?
Zn1 O7 C37 C32 25.7(5) . . . . ?
Zn1 O7 C37 C36 -155.3(3) . . . . ?
Zn1 O20 N5 O19 22.8(5) . . . . ?
Zn1 O20 N5 O21 -157.2(3) . . . . ?
Zn1 N3 C27 C25 4.5(7) . . . . ?
Zn1 N3 C28 C29 34.8(5) . . . . ?
Zn1 N4 C30 C29 -46.3(5) . . . . ?
Zn1 N4 C31 C32 -2.1(7) . . . . ?
Zn2 O2 C7 C2 -156.3(4) . . . . ?
Zn2 O2 C7 C6 27.3(6) . . . . ?
Zn2 O3 C18 C13 -20.7(6) . . . . ?
Zn2 O3 C18 C17 161.2(3) . . . . ?
Zn2 N1 C8 C6 -8.1(8) . . . . ?
Zn2 N1 C9 C10 -30.4(6) . . . . ?
Zn2 N2 C11 C10 37.0(6) . . . . ?
Zn2 N2 C12 C13 7.5(8) . . . . ?
O1 C2 C3 C4 -179.7(8) . . . . ?
O1 C2 C7 O2 2.8(7) . . . . ?
O1 C2 C7 C6 179.5(5) . . . . ?
O4 C17 C18 O3 -4.6(6) . . . . ?
O4 C17 C18 C13 177.2(4) . . . . ?
O5 C21 C22 C23 177.3(5) . . . . ?
O5 C21 C26 O6 3.3(6) . . . . ?
O5 C21 C26 C25 -175.3(4) . . . . ?
O8 C36 C37 O7 1.3(5) . . . . ?
O8 C36 C37 C32 -179.6(4) . . . . ?
O9 C40 C41 O10 1.6(6) . . . . ?
O9 C40 C41 C42 -178.7(4) . . . . ?
O10 C41 C42 Br2 -1.5(7) . . . . ?
O10 C41 C42 C43 178.1(5) . . . . ?
O12 C43 C44 O11 -0.5(6) . . . . ?
O12 C43 C44 C39 178.8(4) . . . . ?
O13 C45 C46 Br3 -2.9(5) . . . . ?
O13 C45 C46 C47 179.4(4) . . . . ?
O13 C45 C50 O14 1.2(5) . . . . ?
O13 C45 C50 C49 -177.7(4) . . . . ?
O15 C47 C48 O16 7.5(5) . . . . ?
O15 C47 C48 C49 -171.7(4) . . . . ?
O16 C48 C49 Br4 -2.6(6) . . . . ?
O16 C48 C49 C50 174.3(4) . . . . ?
N1 C9 C10 C11 72.0(6) . . . . ?
N2 C12 C13 C14 -175.2(5) . . . . ?
N2 C12 C13 C18 6.6(9) . . . . ?
N3 C28 C29 C30 -70.8(5) . . . . ?
N4 C31 C32 C33 168.4(5) . . . . ?
N4 C31 C32 C37 -13.1(8) . . . . ?
C1 O1 C2 C3 5.3(9) . . . . ?
C1 O1 C2 C7 -173.0(5) . . . . ?
C2 C3 C4 C5 1.9(17) . . . . ?
C3 C2 C7 O2 -175.5(6) . . . . ?
C3 C2 C7 C6 1.1(9) . . . . ?
C3 C4 C5 C6 -1.7(17) . . . . ?
C4 C5 C6 C7 1.3(13) . . . . ?
C4 C5 C6 C8 176.8(9) . . . . ?
C5 C6 C7 O2 175.4(6) . . . . ?
C5 C6 C7 C2 -0.9(9) . . . . ?
C5 C6 C8 N1 173.3(7) . . . . ?
C7 C2 C3 C4 -1.6(13) . . . . ?
C7 C6 C8 N1 -11.3(10) . . . . ?
C8 N1 C9 C10 145.7(5) . . . . ?
C8 C6 C7 O2 0.3(9) . . . . ?
C8 C6 C7 C2 -176.1(5) . . . . ?
C9 N1 C8 C6 175.8(5) . . . . ?
C9 C10 C11 N2 -76.3(6) . . . . ?
C11 N2 C12 C13 -175.1(5) . . . . ?
C12 N2 C11 C10 -140.5(5) . . . . ?
C12 C13 C14 C15 -176.9(6) . . . . ?
C12 C13 C18 O3 0.8(7) . . . . ?
C12 C13 C18 C17 178.9(5) . . . . ?
C13 C14 C15 C16 -2.1(10) . . . . ?
C14 C13 C18 O3 -177.4(5) . . . . ?
C14 C13 C18 C17 0.7(7) . . . . ?
C14 C15 C16 C17 0.8(10) . . . . ?
C15 C16 C17 O4 -177.8(5) . . . . ?
C15 C16 C17 C18 1.3(9) . . . . ?
C16 C17 C18 O3 176.2(5) . . . . ?
C16 C17 C18 C13 -2.0(7) . . . . ?
C18 C13 C14 C15 1.3(8) . . . . ?
C19 O4 C17 C16 -4.5(7) . . . . ?
C19 O4 C17 C18 176.3(4) . . . . ?
C20 O5 C21 C22 -9.8(7) . . . . ?
C20 O5 C21 C26 169.6(4) . . . . ?
C21 C22 C23 C24 -1.7(9) . . . . ?
C22 C21 C26 O6 -177.3(4) . . . . ?
C22 C21 C26 C25 4.0(7) . . . . ?
C22 C23 C24 C25 3.2(9) . . . . ?
C23 C24 C25 C26 -1.1(8) . . . . ?
C23 C24 C25 C27 -177.6(5) . . . . ?
C24 C25 C26 O6 179.0(4) . . . . ?
C24 C25 C26 C21 -2.5(7) . . . . ?
C24 C25 C27 N3 -170.5(5) . . . . ?
C26 C21 C22 C23 -2.0(8) . . . . ?
C26 C25 C27 N3 13.2(8) . . . . ?
C27 N3 C28 C29 -143.6(4) . . . . ?
C27 C25 C26 O6 -4.8(7) . . . . ?
C27 C25 C26 C21 173.7(4) . . . . ?
C28 N3 C27 C25 -177.2(4) . . . . ?
C28 C29 C30 N4 78.6(5) . . . . ?
C30 N4 C31 C32 179.1(4) . . . . ?
C31 N4 C30 C29 132.6(5) . . . . ?
C31 C32 C33 C34 178.9(5) . . . . ?
C31 C32 C37 O7 -0.2(7) . . . . ?
C31 C32 C37 C36 -179.2(4) . . . . ?
C32 C33 C34 C35 0.9(8) . . . . ?
C33 C32 C37 O7 178.3(4) . . . . ?
C33 C32 C37 C36 -0.7(6) . . . . ?
C33 C34 C35 C36 -1.7(8) . . . . ?
C34 C35 C36 O8 -179.3(4) . . . . ?
C34 C35 C36 C37 1.3(7) . . . . ?
C35 C36 C37 O7 -179.2(4) . . . . ?
C35 C36 C37 C32 -0.1(6) . . . . ?
C37 C32 C33 C34 0.3(7) . . . . ?
C38 O8 C36 C35 10.4(6) . . . . ?
C38 O8 C36 C37 -170.1(4) . . . . ?
C39 C40 C41 O10 -177.8(5) . . . . ?
C39 C40 C41 C42 1.9(7) . . . . ?
C40 C39 C44 O11 -178.8(5) . . . . ?
C40 C39 C44 C43 2.0(7) . . . . ?
C40 C41 C42 Br2 178.9(3) . . . . ?
C40 C41 C42 C43 -1.6(7) . . . . ?
C41 C42 C43 O12 -179.0(4) . . . . ?
C41 C42 C43 C44 1.4(7) . . . . ?
C42 C43 C44 O11 179.2(4) . . . . ?
C42 C43 C44 C39 -1.6(6) . . . . ?
C44 C39 C40 O9 178.5(5) . . . . ?
C44 C39 C40 C41 -2.2(7) . . . . ?
C45 C46 C47 O15 175.3(4) . . . . ?
C45 C46 C47 C48 -4.7(5) . . . . ?
C46 C45 C50 O14 -179.1(3) . . . . ?
C46 C45 C50 C49 2.0(5) . . . . ?
C46 C47 C48 O16 -172.6(3) . . . . ?
C46 C47 C48 C49 8.2(5) . . . . ?
C47 C48 C49 Br4 176.5(3) . . . . ?
C47 C48 C49 C50 -6.6(6) . . . . ?
C48 C49 C50 O14 -177.1(4) . . . . ?
C48 C49 C50 C45 1.7(6) . . . . ?
C50 C45 C46 Br3 177.4(3) . . . . ?
C50 C45 C46 C47 -0.3(5) . . . . ?

loop_
_smtbx_masks_void_nr
_smtbx_masks_void_average_x
_smtbx_masks_void_average_y
_smtbx_masks_void_average_z
_smtbx_masks_void_volume
_smtbx_masks_void_count_electrons
_smtbx_masks_void_content
1 -0.468 0.000 0.500 292.8 77.0 ?
2 0.317 0.340 -0.033 70.7 13.9 ?
3 0.683 0.660 0.033 70.7 13.2 ?
